data_4061388
_journal_name_full Organometallics
_journal_paper_doi 10.1021/om0490886
_journal_year 2005
_chemical_formula_sum 'C28 H22 Ge'
_chemical_formula_weight 431.05
_space_group_IT_number 88
_symmetry_cell_setting tetragonal
_symmetry_space_group_name_Hall '-I 4ad'
_symmetry_space_group_name_H-M 'I 41/a :2'
_cell_angle_alpha 90.00
_cell_angle_beta 90.00
_cell_angle_gamma 90.00
_cell_formula_units_Z 16
_cell_length_a 26.457(2)
_cell_length_b 26.457(2)
_cell_length_c 11.846(2)
_cell_measurement_temperature 100(2)
_cell_volume 8292.1(18)
_diffrn_ambient_temperature 100(2)
_exptl_crystal_density_diffrn 1.381
_cod_depositor_comments
;
The following automatic conversions were performed:
'_symmetry_cell_setting' value 'Tetragonal' changed to 'tetragonal'
according to '/home/saulius/struct/CIF-dictionaries/cif_core.dic'
dictionary named 'cif_core.dic' version 2.4.1 from 2010-06-29.

Automatic conversion script
Id: cif_fix_enum 1527 2010-12-29 10:47:43Z saulius 
;
_cod_original_sg_symbol_H-M 'I 41/a'
_cod_database_code 4061388

loop_
_symmetry_equiv_pos_as_xyz
'x, y, z'
'-x+1/2, -y, z+1/2'
'-y+3/4, x+1/4, z+1/4'
'y+3/4, -x+3/4, z+3/4'
'x+1/2, y+1/2, z+1/2'
'-x+1, -y+1/2, z+1'
'-y+5/4, x+3/4, z+3/4'
'y+5/4, -x+5/4, z+5/4'
'-x, -y, -z'
'x-1/2, y, -z-1/2'
'y-3/4, -x-1/4, -z-1/4'
'-y-3/4, x-3/4, -z-3/4'
'-x+1/2, -y+1/2, -z+1/2'
'x, y+1/2, -z'
'y-1/4, -x+1/4, -z+1/4'
'-y-1/4, x-1/4, -z-1/4'

loop_
_atom_site_label
_atom_site_type_symbol
_atom_site_fract_x
_atom_site_fract_y
_atom_site_fract_z
_atom_site_U_iso_or_equiv
_atom_site_adp_type
_atom_site_occupancy
_atom_site_symmetry_multiplicity
_atom_site_calc_flag
_atom_site_refinement_flags
_atom_site_disorder_assembly
_atom_site_disorder_group
Ge1 Ge 0.739419(8) 0.734793(8) 1.052704(19) 0.01822(8) Uani 1 1 d . . .
H1A H 0.7638(9) 0.7212(9) 1.153(2) 0.030(7) Uiso 1 1 d . . .
H1B H 0.7186(10) 0.6891(10) 1.008(2) 0.037(7) Uiso 1 1 d . . .
C1 C 0.69280(8) 0.79141(8) 1.06807(18) 0.0174(4) Uani 1 1 d . . .
C2 C 0.70938(8) 0.82889(8) 0.99867(18) 0.0171(4) Uani 1 1 d . . .
C3 C 0.75672(8) 0.81884(8) 0.93169(18) 0.0175(4) Uani 1 1 d . . .
C4 C 0.77921(8) 0.77314(8) 0.94565(18) 0.0179(4) Uani 1 1 d . . .
C5 C 0.64951(8) 0.79241(8) 1.14650(18) 0.0172(4) Uani 1 1 d . . .
C6 C 0.63847(8) 0.83423(9) 1.21574(19) 0.0201(5) Uani 1 1 d . . .
H6 H 0.6591(9) 0.8627(9) 1.2133(19) 0.019(6) Uiso 1 1 d . . .
C7 C 0.59833(9) 0.83269(9) 1.29098(19) 0.0219(5) Uani 1 1 d . . .
H7 H 0.5921(10) 0.8590(10) 1.338(2) 0.031(7) Uiso 1 1 d . . .
C8 C 0.56750(8) 0.79028(9) 1.29736(19) 0.0224(5) Uani 1 1 d . . .
H8 H 0.5400(9) 0.7897(8) 1.3486(19) 0.015(6) Uiso 1 1 d . . .
C9 C 0.57773(9) 0.74893(9) 1.2298(2) 0.0239(5) Uani 1 1 d . . .
H9 H 0.5572(9) 0.7188(9) 1.236(2) 0.026(6) Uiso 1 1 d . . .
C10 C 0.61867(9) 0.74981(9) 1.1570(2) 0.0218(5) Uani 1 1 d . . .
H10 H 0.6262(9) 0.7216(9) 1.113(2) 0.018(6) Uiso 1 1 d . . .
C11 C 0.68308(8) 0.87832(8) 0.98697(18) 0.0180(4) Uani 1 1 d . . .
C12 C 0.63151(8) 0.88006(9) 0.96328(18) 0.0206(5) Uani 1 1 d . . .
H12 H 0.6134(9) 0.8495(10) 0.9512(19) 0.021(6) Uiso 1 1 d . . .
C13 C 0.60632(9) 0.92595(9) 0.95781(19) 0.0242(5) Uani 1 1 d . . .
H13 H 0.5719(10) 0.9272(10) 0.944(2) 0.030(7) Uiso 1 1 d . . .
C14 C 0.63191(10) 0.97045(9) 0.9764(2) 0.0272(5) Uani 1 1 d . . .
H14 H 0.6139(10) 1.0009(11) 0.969(2) 0.036(8) Uiso 1 1 d . . .
C15 C 0.68360(10) 0.96940(9) 0.9976(2) 0.0261(5) Uani 1 1 d . . .
H15 H 0.7020(10) 0.9984(11) 1.012(2) 0.034(7) Uiso 1 1 d . . .
C16 C 0.70901(9) 0.92368(8) 1.00227(19) 0.0212(5) Uani 1 1 d . . .
H16 H 0.7451(10) 0.9226(9) 1.018(2) 0.026(7) Uiso 1 1 d . . .
C17 C 0.77804(8) 0.85774(8) 0.85445(19) 0.0192(4) Uani 1 1 d . . .
C18 C 0.75019(9) 0.87809(9) 0.7658(2) 0.0246(5) Uani 1 1 d . . .
H18 H 0.7172(10) 0.8671(9) 0.754(2) 0.024(7) Uiso 1 1 d . . .
C19 C 0.77209(10) 0.91303(10) 0.6926(2) 0.0317(6) Uani 1 1 d . . .
H19 H 0.7522(10) 0.9258(10) 0.630(2) 0.036(8) Uiso 1 1 d . . .
C20 C 0.82184(10) 0.92799(10) 0.7086(2) 0.0300(6) Uani 1 1 d . . .
H20 H 0.8362(10) 0.9528(10) 0.659(2) 0.033(7) Uiso 1 1 d . . .
C21 C 0.84965(9) 0.90817(9) 0.7965(2) 0.0257(5) Uani 1 1 d . . .
H21 H 0.8834(10) 0.9197(9) 0.809(2) 0.025(7) Uiso 1 1 d . . .
C22 C 0.82800(8) 0.87352(8) 0.8696(2) 0.0215(5) Uani 1 1 d . . .
H22 H 0.8477(9) 0.8597(9) 0.928(2) 0.021(6) Uiso 1 1 d . . .
C23 C 0.82416(8) 0.75429(8) 0.88421(18) 0.0176(4) Uani 1 1 d . . .
C24 C 0.82745(9) 0.75623(8) 0.76642(19) 0.0208(5) Uani 1 1 d . . .
H24 H 0.8015(9) 0.7703(9) 0.725(2) 0.021(6) Uiso 1 1 d . . .
C25 C 0.86903(9) 0.73700(8) 0.7107(2) 0.0230(5) Uani 1 1 d . . .
H25 H 0.8691(10) 0.7376(9) 0.628(2) 0.031(7) Uiso 1 1 d . . .
C26 C 0.90858(9) 0.71540(8) 0.7710(2) 0.0234(5) Uani 1 1 d . . .
H26 H 0.9359(10) 0.7022(9) 0.734(2) 0.028(7) Uiso 1 1 d . . .
C27 C 0.90609(9) 0.71331(9) 0.8875(2) 0.0237(5) Uani 1 1 d . . .
H27 H 0.9313(9) 0.6983(9) 0.9294(19) 0.017(6) Uiso 1 1 d . . .
C28 C 0.86403(8) 0.73230(8) 0.9432(2) 0.0208(5) Uani 1 1 d . . .
H28 H 0.8619(9) 0.7311(9) 1.021(2) 0.023(6) Uiso 1 1 d . . .

loop_
_atom_site_aniso_label
_atom_site_aniso_U_11
_atom_site_aniso_U_22
_atom_site_aniso_U_33
_atom_site_aniso_U_23
_atom_site_aniso_U_13
_atom_site_aniso_U_12
Ge1 0.02004(13) 0.01536(12) 0.01926(13) 0.00137(9) 0.00062(9) 0.00255(9)
C1 0.0159(10) 0.0179(10) 0.0183(11) -0.0036(8) -0.0030(8) 0.0023(8)
C2 0.0169(10) 0.0163(10) 0.0180(11) -0.0026(8) -0.0040(8) 0.0004(8)
C3 0.0159(10) 0.0186(10) 0.0181(11) -0.0006(8) -0.0033(8) -0.0008(8)
C4 0.0158(10) 0.0197(10) 0.0182(11) 0.0008(8) -0.0018(8) 0.0002(8)
C5 0.0167(10) 0.0192(10) 0.0158(10) -0.0002(8) -0.0036(8) 0.0027(8)
C6 0.0169(10) 0.0202(11) 0.0231(12) -0.0009(9) -0.0045(9) 0.0003(9)
C7 0.0218(11) 0.0249(12) 0.0191(11) -0.0023(9) -0.0032(9) 0.0048(9)
C8 0.0168(11) 0.0300(12) 0.0204(11) 0.0046(9) 0.0010(9) 0.0024(9)
C9 0.0223(11) 0.0221(11) 0.0273(12) 0.0057(9) -0.0016(9) -0.0018(10)
C10 0.0225(11) 0.0200(11) 0.0229(12) -0.0003(9) -0.0021(9) 0.0000(9)
C11 0.0208(10) 0.0178(10) 0.0153(10) 0.0011(8) 0.0015(8) 0.0032(9)
C12 0.0221(11) 0.0214(11) 0.0184(11) 0.0005(9) -0.0001(9) 0.0018(9)
C13 0.0216(12) 0.0297(12) 0.0214(12) 0.0031(9) 0.0026(9) 0.0089(10)
C14 0.0333(13) 0.0208(12) 0.0275(13) 0.0054(9) 0.0057(10) 0.0098(10)
C15 0.0336(13) 0.0184(11) 0.0263(13) 0.0007(9) 0.0044(10) -0.0016(10)
C16 0.0215(11) 0.0216(11) 0.0204(11) 0.0010(9) 0.0006(9) 0.0028(9)
C17 0.0188(10) 0.0174(10) 0.0212(11) -0.0006(8) 0.0013(9) 0.0031(9)
C18 0.0201(11) 0.0265(12) 0.0271(12) 0.0053(10) -0.0010(9) 0.0013(10)
C19 0.0297(13) 0.0370(14) 0.0285(13) 0.0113(11) -0.0012(11) 0.0042(11)
C20 0.0284(13) 0.0284(13) 0.0333(14) 0.0087(11) 0.0074(11) -0.0011(10)
C21 0.0194(11) 0.0232(12) 0.0347(14) 0.0001(10) 0.0035(10) 0.0003(9)
C22 0.0190(11) 0.0193(11) 0.0263(12) 0.0005(9) -0.0008(9) 0.0037(9)
C23 0.0184(10) 0.0119(9) 0.0225(11) -0.0003(8) 0.0000(8) -0.0004(8)
C24 0.0207(11) 0.0204(11) 0.0212(11) -0.0013(9) -0.0043(9) 0.0016(9)
C25 0.0291(12) 0.0202(11) 0.0197(12) -0.0052(9) 0.0014(9) -0.0030(9)
C26 0.0200(11) 0.0178(11) 0.0325(13) -0.0037(9) 0.0051(10) 0.0007(9)
C27 0.0202(11) 0.0206(11) 0.0304(13) 0.0030(9) -0.0029(10) 0.0048(9)
C28 0.0229(11) 0.0198(11) 0.0196(12) 0.0026(9) -0.0007(9) 0.0019(9)

loop_
_geom_bond_atom_site_label_1
_geom_bond_atom_site_label_2
_geom_bond_distance
_geom_bond_site_symmetry_2
_geom_bond_publ_flag
Ge1 C4 1.935(2) . ?
Ge1 C1 1.949(2) . ?
Ge1 H1A 1.40(3) . ?
Ge1 H1B 1.43(3) . ?
C1 C2 1.361(3) . ?
C1 C5 1.475(3) . ?
C2 C11 1.488(3) . ?
C2 C3 1.506(3) . ?
C3 C4 1.358(3) . ?
C3 C17 1.488(3) . ?
C4 C23 1.481(3) . ?
C5 C10 1.397(3) . ?
C5 C6 1.408(3) . ?
C6 C7 1.387(3) . ?
C6 H6 0.93(2) . ?
C7 C8 1.389(3) . ?
C7 H7 0.91(3) . ?
C8 C9 1.382(3) . ?
C8 H8 0.95(2) . ?
C9 C10 1.385(3) . ?
C9 H9 0.97(2) . ?
C10 H10 0.93(2) . ?
C11 C12 1.394(3) . ?
C11 C16 1.394(3) . ?
C12 C13 1.386(3) . ?
C12 H12 0.95(2) . ?
C13 C14 1.376(4) . ?
C13 H13 0.93(3) . ?
C14 C15 1.391(4) . ?
C14 H14 0.94(3) . ?
C15 C16 1.385(3) . ?
C15 H15 0.93(3) . ?
C16 H16 0.97(3) . ?
C17 C18 1.391(3) . ?
C17 C22 1.398(3) . ?
C18 C19 1.394(3) . ?
C18 H18 0.93(2) . ?
C19 C20 1.388(4) . ?
C19 H19 0.97(3) . ?
C20 C21 1.379(4) . ?
C20 H20 0.96(3) . ?
C21 C22 1.384(3) . ?
C21 H21 0.96(3) . ?
C22 H22 0.94(2) . ?
C23 C28 1.393(3) . ?
C23 C24 1.399(3) . ?
C24 C25 1.380(3) . ?
C24 H24 0.93(3) . ?
C25 C26 1.390(3) . ?
C25 H25 0.98(3) . ?
C26 C27 1.384(3) . ?
C26 H26 0.91(3) . ?
C27 C28 1.388(3) . ?
C27 H27 0.92(2) . ?
C28 H28 0.92(3) . ?

loop_
_cod_related_entry_id
_cod_related_entry_database
_cod_related_entry_code
1 ChemSpider 480703
